data_7009716
loop_
_publ_author_name
'Haupt, Hans-J\"urgen'
'Seewald, Oliver'
'Fl\"orke, Ulrich'
'Bu\&s, Volker'
'Weyherm\"uller, Thomas'

_publ_section_title
;
 Diastereomeric metallatetrahedron complexes of the type
 Re2(AgPR3)2(\m-PCy2)(CO)7Z (R&#x2005;=&#x2005;Et and Ph;
 Z&#x2005;=&#x2005;(&#x2212;)- and (+)-camphanate): synthesis,
 structure and CD data
;
_journal_issue 16
_journal_name_full 'Journal of the Chemical Society, Dalton Transactions'
_journal_page_first 2837
_journal_paper_doi 10.1039/b003013i
_journal_year 2000
_chemical_formula_moiety 'C65 H65 Ag2 O11 P3 Re2 * CHCl3'
_chemical_formula_sum 'C66 H66 Ag2 Cl3 O11 P3 Re2'
_chemical_formula_weight 1822.59
_chemical_name_systematic
; 
 ? 
;
_space_group_IT_number 2
_symmetry_cell_setting triclinic
_symmetry_space_group_name_Hall '-P 1'
_symmetry_space_group_name_H-M 'P -1'
_atom_sites_solution_hydrogens geom
_atom_sites_solution_primary direct
_atom_sites_solution_secondary difmap
_audit_creation_method SHELXL-97
_cell_angle_alpha 98.26(1)
_cell_angle_beta 100.47(2)
_cell_angle_gamma 101.69(2)
_cell_formula_units_Z 2
_cell_length_a 14.723(8)
_cell_length_b 16.244(4)
_cell_length_c 16.665(4)
_cell_measurement_reflns_used 25
_cell_measurement_temperature 293(2)
_cell_measurement_theta_max 22.385
_cell_measurement_theta_min 5.068
_cell_volume 3770(2)
_computing_cell_refinement 'Siemens XSCANS'
_computing_data_collection 'Siemens XSCANS'
_computing_data_reduction 'Siemens XSCANS'
_computing_molecular_graphics 'Siemens SHELXTL'
_computing_publication_material 'Siemens SHELXTL'
_computing_structure_refinement 'Siemens SHELXTL'
_computing_structure_solution 'Siemens SHELXTL'
_diffrn_ambient_temperature 293(2)
_diffrn_measured_fraction_theta_full 0.994
_diffrn_measured_fraction_theta_max 0.994
_diffrn_measurement_device 'Siemens P4'
_diffrn_measurement_method '\w scans'
_diffrn_radiation_monochromator graphite
_diffrn_radiation_source 'fine-focus sealed tube'
_diffrn_radiation_type MoK\a
_diffrn_radiation_wavelength 0.71073
_diffrn_reflns_av_R_equivalents 0.0766
_diffrn_reflns_av_sigmaI/netI 0.1301
_diffrn_reflns_limit_h_max 17
_diffrn_reflns_limit_h_min 0
_diffrn_reflns_limit_k_max 18
_diffrn_reflns_limit_k_min -18
_diffrn_reflns_limit_l_max 19
_diffrn_reflns_limit_l_min -19
_diffrn_reflns_number 13788
_diffrn_reflns_theta_full 25.00
_diffrn_reflns_theta_max 25.00
_diffrn_reflns_theta_min 2.61
_diffrn_standards_decay_% 10
_diffrn_standards_interval_count 397
_diffrn_standards_number 3
_exptl_absorpt_coefficient_mu 3.933
_exptl_absorpt_correction_T_max 0.903
_exptl_absorpt_correction_T_min 0.746
_exptl_absorpt_correction_type gaussian
_exptl_crystal_colour yellow
_exptl_crystal_density_diffrn 1.606
_exptl_crystal_density_meas ?
_exptl_crystal_density_method .
_exptl_crystal_description block
_exptl_crystal_F_000 1780
_exptl_crystal_size_max 0.38
_exptl_crystal_size_mid 0.20
_exptl_crystal_size_min 0.12
_refine_diff_density_max 1.078
_refine_diff_density_min -1.089
_refine_diff_density_rms 0.217
_refine_ls_extinction_method none
_refine_ls_goodness_of_fit_ref 1.009
_refine_ls_hydrogen_treatment constr
_refine_ls_matrix_type full
_refine_ls_number_parameters 765
_refine_ls_number_reflns 13221
_refine_ls_number_restraints 1314
_refine_ls_restrained_S_all 0.967
_refine_ls_R_factor_all 0.1678
_refine_ls_R_factor_gt 0.0782
_refine_ls_shift/su_max 0.000
_refine_ls_shift/su_mean 0.000
_refine_ls_structure_factor_coef Fsqd
_refine_ls_weighting_details 'calc w=1/[\s^2^(Fo^2^)+(0.1423P)^2^+0.0000P] where P=(Fo^2^+2Fc^2^)/3'
_refine_ls_weighting_scheme calc
_refine_ls_wR_factor_gt 0.2070
_refine_ls_wR_factor_ref 0.2909
_reflns_number_gt 5349
_reflns_number_total 13221
_reflns_threshold_expression >2sigma(I)
_cod_data_source_file b003013i.txt
_cod_data_source_block II
_cod_depositor_comments
;
The following automatic conversions were performed:
'_symmetry_cell_setting' value 'Triclinic' changed to 'triclinic'
according to '/home/saulius/struct/CIF-dictionaries/cif_core.dic'
dictionary named 'cif_core.dic' version 2.4.1 from 2010-06-29.

Automatic conversion script
Id: cif_fix_enum 1527 2010-12-29 10:47:43Z saulius 
;
_cod_original_sg_symbol_H-M P-1
_cod_database_code 7009716

loop_
_symmetry_equiv_pos_as_xyz
'x, y, z'
'-x, -y, -z'

loop_
_atom_site_label
_atom_site_type_symbol
_atom_site_fract_x
_atom_site_fract_y
_atom_site_fract_z
_atom_site_U_iso_or_equiv
_atom_site_adp_type
_atom_site_occupancy
_atom_site_symmetry_multiplicity
_atom_site_calc_flag
_atom_site_refinement_flags
_atom_site_disorder_assembly
_atom_site_disorder_group
Re1 Re 0.31411(6) 0.36617(5) 0.27490(5) 0.0611(3) Uani 1 1 d U . .
Re2 Re 0.11001(6) 0.23000(5) 0.24546(5) 0.0587(3) Uani 1 1 d U . .
Ag1 Ag 0.18194(11) 0.29730(10) 0.11015(8) 0.0656(4) Uani 1 1 d U . .
Ag2 Ag 0.27600(11) 0.18906(10) 0.18268(9) 0.0667(4) Uani 1 1 d U . .
P1 P 0.1344(4) 0.3111(3) -0.0335(3) 0.0618(13) Uani 1 1 d U . .
P2 P 0.3641(4) 0.1047(4) 0.1069(3) 0.0666(13) Uani 1 1 d U . .
P3 P 0.1845(4) 0.3564(3) 0.3520(3) 0.0585(12) Uani 1 1 d U . .
O1 O 0.4520(13) 0.5166(12) 0.4000(11) 0.119(6) Uani 1 1 d U . .
C1 C 0.3997(16) 0.4595(15) 0.3516(14) 0.080(5) Uani 1 1 d U . .
O2 O 0.4626(12) 0.3661(12) 0.1642(11) 0.115(6) Uani 1 1 d U . .
C2 C 0.4042(15) 0.3617(15) 0.2031(13) 0.079(4) Uani 1 1 d U . .
O3 O 0.4003(11) 0.2510(11) 0.3851(10) 0.098(5) Uani 1 1 d U . .
C3 C 0.3648(14) 0.2891(14) 0.3416(12) 0.069(4) Uani 1 1 d U . .
O4 O 0.2304(12) 0.4971(10) 0.1856(9) 0.097(5) Uani 1 1 d U . .
C4 C 0.2571(15) 0.4447(13) 0.2133(12) 0.069(3) Uani 1 1 d U . .
O5 O -0.0696(11) 0.1601(12) 0.3028(10) 0.106(5) Uani 1 1 d U . .
C5 C -0.0008(16) 0.1852(14) 0.2821(13) 0.078(5) Uani 1 1 d U . .
O6 O 0.0464(12) 0.0766(11) 0.0982(10) 0.101(5) Uani 1 1 d U . .
C6 C 0.0738(16) 0.1326(14) 0.1504(13) 0.072(4) Uani 1 1 d U . .
C7 C 0.0364(14) 0.2955(13) 0.1883(12) 0.064(3) Uani 1 1 d U . .
O7 O -0.0152(10) 0.3323(10) 0.1609(9) 0.086(4) Uani 1 1 d U . .
O8 O 0.1785(10) 0.1612(9) 0.3355(8) 0.070(3) Uani 1 1 d U . .
O9 O 0.2298(13) 0.0696(10) 0.2541(9) 0.097(4) Uani 1 1 d U . .
O10 O 0.2455(11) 0.1028(10) 0.4698(8) 0.089(4) Uani 1 1 d U . .
O11 O 0.2389(17) 0.0743(13) 0.5963(10) 0.144(8) Uani 1 1 d U . .
C11 C 0.0120(14) 0.3204(10) -0.0638(10) 0.065(4) Uani 1 1 d DU . .
C12 C -0.0201(14) 0.3752(12) -0.0154(12) 0.083(5) Uani 1 1 d DU . .
H12 H 0.0210 0.4088 0.0324 0.100 Uiso 1 1 calc R . .
C13 C -0.1117(16) 0.3836(14) -0.0339(15) 0.107(7) Uani 1 1 d DU . .
H13 H -0.1317 0.4228 0.0011 0.128 Uiso 1 1 calc R . .
C14 C -0.1759(18) 0.3334(14) -0.1053(13) 0.100(6) Uani 1 1 d DU . .
H14 H -0.2387 0.3378 -0.1188 0.120 Uiso 1 1 calc R . .
C15 C -0.1395(17) 0.2757(18) -0.1554(17) 0.129(8) Uani 1 1 d DU . .
H15 H -0.1781 0.2414 -0.2040 0.154 Uiso 1 1 calc R . .
C16 C -0.0475(15) 0.2711(15) -0.1317(14) 0.098(6) Uani 1 1 d DU . .
H16 H -0.0250 0.2317 -0.1643 0.117 Uiso 1 1 calc R . .
C21 C 0.2069(13) 0.4056(12) -0.0591(10) 0.069(4) Uani 1 1 d DU . .
C22 C 0.1696(15) 0.4435(11) -0.1227(11) 0.087(6) Uani 1 1 d DU . .
H22 H 0.1066 0.4238 -0.1513 0.104 Uiso 1 1 calc R . .
C23 C 0.2289(17) 0.5110(13) -0.1419(13) 0.102(7) Uani 1 1 d DU . .
H23 H 0.2052 0.5370 -0.1847 0.123 Uiso 1 1 calc R . .
C24 C 0.3209(16) 0.5414(16) -0.1008(14) 0.111(8) Uani 1 1 d DU . .
H24 H 0.3597 0.5865 -0.1160 0.134 Uiso 1 1 calc R . .
C25 C 0.3553(17) 0.5050(15) -0.0372(17) 0.116(8) Uani 1 1 d DU . .
H25 H 0.4171 0.5278 -0.0068 0.140 Uiso 1 1 calc R . .
C26 C 0.3015(15) 0.4362(13) -0.0168(13) 0.091(6) Uani 1 1 d DU . .
H26 H 0.3273 0.4098 0.0248 0.109 Uiso 1 1 calc R . .
C31 C 0.1464(12) 0.2204(11) -0.1043(10) 0.064(4) Uani 1 1 d DU . .
C32 C 0.1832(12) 0.2302(13) -0.1752(11) 0.081(5) Uani 1 1 d DU . .
H32 H 0.2021 0.2850 -0.1858 0.097 Uiso 1 1 calc R . .
C33 C 0.1925(15) 0.1611(15) -0.2300(12) 0.102(6) Uani 1 1 d DU . .
H33 H 0.2171 0.1699 -0.2765 0.122 Uiso 1 1 calc R . .
C34 C 0.1639(15) 0.0763(15) -0.2145(14) 0.095(6) Uani 1 1 d DU . .
H34 H 0.1708 0.0293 -0.2500 0.114 Uiso 1 1 calc R . .
C35 C 0.1246(17) 0.0654(13) -0.1434(14) 0.095(6) Uani 1 1 d DU . .
H35 H 0.1029 0.0109 -0.1329 0.114 Uiso 1 1 calc R . .
C36 C 0.1194(12) 0.1374(11) -0.0900(12) 0.067(4) Uani 1 1 d DU . .
H36 H 0.0968 0.1298 -0.0423 0.081 Uiso 1 1 calc R . .
C41 C 0.2915(13) 0.0106(13) 0.0319(11) 0.073(4) Uani 1 1 d DU . .
C42 C 0.3087(12) -0.0125(12) -0.0467(12) 0.077(5) Uani 1 1 d DU . .
H42 H 0.3562 0.0230 -0.0642 0.092 Uiso 1 1 calc R . .
C43 C 0.2581(16) -0.0848(14) -0.0971(14) 0.106(7) Uani 1 1 d DU . .
H43 H 0.2727 -0.0994 -0.1485 0.128 Uiso 1 1 calc R . .
C44 C 0.1846(15) -0.1389(16) -0.0759(15) 0.104(7) Uani 1 1 d DU . .
H44 H 0.1470 -0.1872 -0.1130 0.124 Uiso 1 1 calc R . .
C45 C 0.1697(16) -0.1176(15) 0.0033(16) 0.107(7) Uani 1 1 d DU . .
H45 H 0.1227 -0.1538 0.0206 0.128 Uiso 1 1 calc R . .
C46 C 0.2205(14) -0.0470(15) 0.0550(14) 0.098(6) Uani 1 1 d DU . .
H46 H 0.2088 -0.0352 0.1079 0.117 Uiso 1 1 calc R . .
C51 C 0.4484(14) 0.0613(11) 0.1745(11) 0.078(5) Uani 1 1 d DU . .
C52 C 0.4874(14) 0.1061(14) 0.2535(13) 0.099(7) Uani 1 1 d DU . .
H52 H 0.4698 0.1558 0.2729 0.118 Uiso 1 1 calc R . .
C53 C 0.5551(17) 0.0752(17) 0.3048(15) 0.122(8) Uani 1 1 d DU . .
H53 H 0.5813 0.1041 0.3591 0.146 Uiso 1 1 calc R . .
C54 C 0.5818(18) 0.0046(14) 0.2760(14) 0.102(7) Uani 1 1 d DU . .
H54 H 0.6282 -0.0133 0.3102 0.122 Uiso 1 1 calc R . .
C55 C 0.5438(18) -0.0405(15) 0.1999(15) 0.110(7) Uani 1 1 d DU . .
H55 H 0.5632 -0.0895 0.1815 0.132 Uiso 1 1 calc R . .
C56 C 0.4736(15) -0.0133(14) 0.1473(13) 0.090(6) Uani 1 1 d DU . .
H56 H 0.4447 -0.0456 0.0947 0.108 Uiso 1 1 calc R . .
C61 C 0.4365(12) 0.1669(12) 0.0456(10) 0.066(4) Uani 1 1 d DU . .
C62 C 0.5320(13) 0.1733(11) 0.0567(11) 0.080(5) Uani 1 1 d DU . .
H62 H 0.5612 0.1447 0.0946 0.096 Uiso 1 1 calc R . .
C63 C 0.5860(14) 0.2212(12) 0.0131(12) 0.081(5) Uani 1 1 d DU . .
H63 H 0.6510 0.2250 0.0212 0.098 Uiso 1 1 calc R . .
C64 C 0.5420(15) 0.2644(15) -0.0439(14) 0.096(6) Uani 1 1 d DU . .
H64 H 0.5768 0.2968 -0.0746 0.115 Uiso 1 1 calc R . .
C65 C 0.4427(16) 0.2574(15) -0.0533(14) 0.098(6) Uani 1 1 d DU . .
H65 H 0.4122 0.2867 -0.0896 0.118 Uiso 1 1 calc R . .
C66 C 0.3912(15) 0.2077(14) -0.0093(12) 0.086(5) Uani 1 1 d DU . .
H66 H 0.3259 0.2021 -0.0170 0.103 Uiso 1 1 calc R . .
C71 C 0.1277(11) 0.4450(10) 0.3494(12) 0.067(4) Uani 1 1 d DU . .
H71 H 0.1091 0.4455 0.2899 0.080 Uiso 1 1 calc R . .
C72 C 0.1872(12) 0.5348(9) 0.3854(12) 0.075(5) Uani 1 1 d DU . .
H72A H 0.2465 0.5417 0.3668 0.091 Uiso 1 1 calc R . .
H72B H 0.2023 0.5418 0.4455 0.091 Uiso 1 1 calc R . .
C73 C 0.1385(13) 0.6049(11) 0.3612(14) 0.092(6) Uani 1 1 d DU . .
H73A H 0.1785 0.6603 0.3894 0.111 Uiso 1 1 calc R . .
H73B H 0.1308 0.6029 0.3019 0.111 Uiso 1 1 calc R . .
C74 C 0.0424(14) 0.5948(12) 0.3836(17) 0.115(7) Uani 1 1 d DU . .
H74A H 0.0094 0.6342 0.3591 0.137 Uiso 1 1 calc R . .
H74B H 0.0511 0.6096 0.4435 0.137 Uiso 1 1 calc R . .
C75 C -0.0185(13) 0.5037(12) 0.3534(17) 0.114(7) Uani 1 1 d DU . .
H75A H -0.0383 0.4934 0.2934 0.137 Uiso 1 1 calc R . .
H75B H -0.0752 0.4983 0.3760 0.137 Uiso 1 1 calc R . .
C76 C 0.0334(12) 0.4354(13) 0.3784(15) 0.095(6) Uani 1 1 d DU . .
H76A H -0.0068 0.3791 0.3540 0.113 Uiso 1 1 calc R . .
H76B H 0.0460 0.4406 0.4384 0.113 Uiso 1 1 calc R . .
C81 C 0.2108(12) 0.3391(11) 0.4599(9) 0.069(4) Uani 1 1 d DU . .
H81 H 0.2486 0.2959 0.4572 0.083 Uiso 1 1 calc R . .
C82 C 0.2774(16) 0.4143(13) 0.5217(10) 0.099(7) Uani 1 1 d DU . .
H82A H 0.2459 0.4612 0.5279 0.119 Uiso 1 1 calc R . .
H82B H 0.3334 0.4336 0.5004 0.119 Uiso 1 1 calc R . .
C83 C 0.3077(16) 0.3912(18) 0.6071(11) 0.124(8) Uani 1 1 d DU . .
H83A H 0.3490 0.3520 0.6029 0.149 Uiso 1 1 calc R . .
H83B H 0.3435 0.4426 0.6463 0.149 Uiso 1 1 calc R . .
C84 C 0.2227(15) 0.3503(15) 0.6394(11) 0.110(7) Uani 1 1 d DU . .
H84A H 0.2452 0.3316 0.6906 0.132 Uiso 1 1 calc R . .
H84B H 0.1871 0.3928 0.6521 0.132 Uiso 1 1 calc R . .
C85 C 0.1574(15) 0.2746(13) 0.5779(10) 0.095(6) Uani 1 1 d DU . .
H85A H 0.1010 0.2550 0.5988 0.114 Uiso 1 1 calc R . .
H85B H 0.1894 0.2281 0.5722 0.114 Uiso 1 1 calc R . .
C86 C 0.1281(12) 0.2974(13) 0.4931(10) 0.080(5) Uani 1 1 d DU . .
H86A H 0.0930 0.2458 0.4541 0.096 Uiso 1 1 calc R . .
H86B H 0.0860 0.3359 0.4971 0.096 Uiso 1 1 calc R . .
C90 C 0.2099(16) 0.0965(14) 0.3220(12) 0.074(4) Uani 1 1 d U . .
C91 C 0.2306(17) 0.0470(14) 0.3902(12) 0.077(4) Uani 1 1 d U . .
C92 C 0.311(2) 0.0031(17) 0.3890(16) 0.111(6) Uani 1 1 d U . .
H92A H 0.3729 0.0430 0.4073 0.133 Uiso 1 1 calc R . .
H92B H 0.3067 -0.0307 0.3349 0.133 Uiso 1 1 calc R . .
C93 C 0.288(2) -0.0564(18) 0.4574(17) 0.124(7) Uani 1 1 d U . .
H93A H 0.2832 -0.1161 0.4355 0.148 Uiso 1 1 calc R . .
H93B H 0.3369 -0.0384 0.5080 0.148 Uiso 1 1 calc R . .
C94 C 0.197(2) -0.0435(16) 0.4729(14) 0.101(5) Uani 1 1 d U . .
C95 C 0.225(2) 0.0446(17) 0.5215(14) 0.098(6) Uani 1 1 d U . .
C96 C 0.151(2) -0.0282(16) 0.3937(14) 0.096(5) Uani 1 1 d U . .
C97 C 0.128(3) -0.1047(16) 0.3202(17) 0.172(12) Uani 1 1 d U . .
H97A H 0.1852 -0.1239 0.3166 0.258 Uiso 1 1 calc R . .
H97B H 0.1050 -0.0869 0.2695 0.258 Uiso 1 1 calc R . .
H97C H 0.0810 -0.1505 0.3291 0.258 Uiso 1 1 calc R . .
C98 C 0.0597(19) -0.0004(19) 0.3955(19) 0.135(9) Uani 1 1 d U . .
H98A H 0.0328 0.0081 0.3412 0.203 Uiso 1 1 calc R . .
H98B H 0.0724 0.0522 0.4347 0.203 Uiso 1 1 calc R . .
H98C H 0.0157 -0.0437 0.4117 0.203 Uiso 1 1 calc R . .
C99 C 0.149(2) -0.1090(19) 0.5192(18) 0.150(10) Uani 1 1 d U . .
H99A H 0.1335 -0.1652 0.4856 0.226 Uiso 1 1 calc R . .
H99B H 0.0912 -0.0949 0.5303 0.226 Uiso 1 1 calc R . .
H99C H 0.1909 -0.1079 0.5707 0.226 Uiso 1 1 calc R . .
C100 C 0.365(5) 0.694(5) -0.244(5) 0.26(3) Uiso 0.78(2) 1 d PU . .
Cl1 Cl 0.2239(17) 0.7057(15) -0.3950(15) 0.294(13) Uiso 0.78(2) 1 d PU . .
Cl2 Cl 0.244(2) 0.7030(18) -0.2464(18) 0.348(15) Uiso 0.78(2) 1 d PU . .
Cl3 Cl 0.355(2) 0.6358(19) -0.3276(19) 0.350(16) Uiso 0.78(2) 1 d PU . .

loop_
_atom_site_aniso_label
_atom_site_aniso_U_11
_atom_site_aniso_U_22
_atom_site_aniso_U_33
_atom_site_aniso_U_23
_atom_site_aniso_U_13
_atom_site_aniso_U_12
Re1 0.0584(5) 0.0757(6) 0.0547(5) 0.0165(4) 0.0174(4) 0.0208(4)
Re2 0.0606(5) 0.0702(5) 0.0538(5) 0.0207(4) 0.0201(4) 0.0215(4)
Ag1 0.0738(10) 0.0804(11) 0.0504(8) 0.0225(7) 0.0174(7) 0.0254(8)
Ag2 0.0717(10) 0.0804(11) 0.0640(9) 0.0233(8) 0.0278(8) 0.0359(8)
P1 0.074(3) 0.070(3) 0.048(2) 0.018(2) 0.017(2) 0.022(3)
P2 0.062(3) 0.079(4) 0.066(3) 0.014(3) 0.021(2) 0.027(3)
P3 0.065(3) 0.070(3) 0.049(2) 0.016(2) 0.019(2) 0.026(2)
O1 0.106(13) 0.113(13) 0.111(13) 0.007(9) 0.007(10) -0.009(10)
C1 0.072(10) 0.088(9) 0.075(10) 0.024(7) 0.008(7) 0.010(8)
O2 0.088(11) 0.136(15) 0.117(13) -0.001(11) 0.056(9) 0.001(11)
C2 0.065(8) 0.103(10) 0.081(11) 0.031(9) 0.028(7) 0.023(7)
O3 0.095(11) 0.110(12) 0.104(12) 0.029(9) 0.007(9) 0.063(10)
C3 0.067(11) 0.087(10) 0.060(8) 0.018(6) 0.012(7) 0.033(9)
O4 0.134(14) 0.083(7) 0.085(10) 0.026(7) 0.019(9) 0.047(9)
C4 0.075(10) 0.070(5) 0.064(7) 0.022(4) 0.011(7) 0.017(6)
O5 0.078(10) 0.136(14) 0.103(12) 0.024(10) 0.039(9) 0.006(10)
C5 0.071(8) 0.090(13) 0.083(13) 0.031(8) 0.032(8) 0.018(7)
O6 0.102(12) 0.098(11) 0.094(11) -0.010(7) 0.034(9) 0.011(10)
C6 0.081(8) 0.072(8) 0.065(8) 0.013(6) 0.023(8) 0.014(8)
C7 0.058(6) 0.081(11) 0.063(8) 0.025(7) 0.016(5) 0.025(6)
O7 0.074(9) 0.105(11) 0.098(10) 0.050(9) 0.024(8) 0.040(8)
O8 0.088(8) 0.079(7) 0.063(6) 0.028(6) 0.032(6) 0.040(7)
O9 0.162(13) 0.096(7) 0.075(8) 0.037(6) 0.065(8) 0.075(8)
O10 0.123(11) 0.091(8) 0.059(6) 0.014(6) 0.015(7) 0.041(8)
O11 0.26(2) 0.147(15) 0.058(7) 0.027(8) 0.037(12) 0.105(16)
C11 0.075(7) 0.047(10) 0.076(10) 0.016(7) 0.011(6) 0.020(7)
C12 0.089(10) 0.069(12) 0.097(13) 0.016(9) 0.012(10) 0.038(10)
C13 0.100(13) 0.093(15) 0.138(17) 0.018(11) 0.014(11) 0.056(12)
C14 0.084(12) 0.104(16) 0.124(16) 0.047(12) 0.008(10) 0.043(11)
C15 0.096(12) 0.142(19) 0.130(17) -0.003(13) -0.025(12) 0.051(14)
C16 0.080(10) 0.099(15) 0.102(14) -0.003(10) -0.005(9) 0.031(11)
C21 0.081(9) 0.068(8) 0.062(10) 0.015(7) 0.020(8) 0.019(8)
C22 0.097(12) 0.082(13) 0.070(12) 0.038(9) 0.005(10) -0.009(10)
C23 0.110(14) 0.098(15) 0.095(14) 0.044(11) 0.028(11) -0.007(12)
C24 0.108(14) 0.097(16) 0.123(17) 0.044(12) 0.030(13) -0.012(12)
C25 0.087(13) 0.104(16) 0.152(19) 0.048(13) 0.014(12) 0.001(11)
C26 0.089(11) 0.077(13) 0.097(14) 0.026(11) 0.005(10) 0.006(9)
C31 0.075(11) 0.069(7) 0.055(7) 0.020(7) 0.019(8) 0.024(8)
C32 0.093(14) 0.088(11) 0.075(11) 0.019(8) 0.037(10) 0.033(11)
C33 0.132(17) 0.107(13) 0.077(12) 0.009(10) 0.044(12) 0.039(14)
C34 0.092(15) 0.096(10) 0.100(13) 0.004(11) 0.009(11) 0.047(12)
C35 0.104(16) 0.068(9) 0.104(14) 0.009(9) 0.010(11) 0.018(12)
C36 0.056(11) 0.072(7) 0.083(11) 0.028(7) 0.011(9) 0.030(9)
C41 0.058(10) 0.080(9) 0.084(9) 0.011(7) 0.016(7) 0.026(6)
C42 0.049(10) 0.089(12) 0.085(10) -0.005(8) 0.008(8) 0.020(8)
C43 0.101(16) 0.101(15) 0.090(13) -0.013(10) 0.000(11) 0.005(11)
C44 0.066(13) 0.089(14) 0.135(15) -0.003(13) -0.009(12) 0.015(9)
C45 0.066(13) 0.109(15) 0.130(15) 0.029(12) 0.000(12) 0.000(10)
C46 0.057(12) 0.116(14) 0.114(14) 0.006(10) 0.029(10) 0.008(9)
C51 0.084(12) 0.089(12) 0.067(9) 0.011(7) 0.015(7) 0.042(9)
C52 0.106(16) 0.101(14) 0.082(11) -0.004(10) -0.003(10) 0.044(12)
C53 0.131(18) 0.122(17) 0.101(14) 0.010(12) -0.017(12) 0.049(14)
C54 0.104(16) 0.107(16) 0.100(13) 0.042(12) 0.007(11) 0.037(12)
C55 0.138(18) 0.099(15) 0.106(14) 0.032(11) 0.009(13) 0.063(13)
C56 0.104(15) 0.097(13) 0.080(11) 0.010(9) 0.014(10) 0.056(11)
C61 0.070(8) 0.077(10) 0.061(10) 0.013(7) 0.027(8) 0.030(7)
C62 0.066(8) 0.080(13) 0.098(13) 0.015(10) 0.026(9) 0.023(10)
C63 0.056(10) 0.077(13) 0.107(15) 0.011(10) 0.021(9) 0.009(9)
C64 0.090(11) 0.102(15) 0.095(14) 0.021(10) 0.020(12) 0.018(12)
C65 0.092(11) 0.108(16) 0.097(14) 0.046(11) 0.005(12) 0.021(13)
C66 0.090(11) 0.106(15) 0.083(13) 0.035(9) 0.029(10) 0.046(11)
C71 0.058(9) 0.071(7) 0.079(11) 0.031(7) 0.021(8) 0.015(7)
C72 0.080(10) 0.075(7) 0.076(12) 0.007(9) 0.017(10) 0.035(7)
C73 0.119(13) 0.074(9) 0.094(14) 0.004(11) 0.024(12) 0.052(10)
C74 0.113(14) 0.101(11) 0.142(18) 0.010(14) 0.024(14) 0.066(12)
C75 0.099(13) 0.111(13) 0.151(18) 0.022(14) 0.034(14) 0.060(9)
C76 0.080(11) 0.108(12) 0.122(16) 0.044(13) 0.042(11) 0.047(8)
C81 0.087(12) 0.088(12) 0.046(6) 0.020(6) 0.024(6) 0.041(9)
C82 0.112(15) 0.121(16) 0.055(8) 0.019(9) 0.000(9) 0.021(11)
C83 0.132(17) 0.17(2) 0.064(10) 0.033(12) -0.001(10) 0.026(14)
C84 0.127(17) 0.155(18) 0.068(11) 0.042(10) 0.018(10) 0.067(13)
C85 0.121(15) 0.119(16) 0.079(11) 0.054(10) 0.048(10) 0.057(11)
C86 0.087(12) 0.108(14) 0.061(9) 0.026(9) 0.028(8) 0.044(9)
C90 0.098(13) 0.086(11) 0.058(7) 0.026(7) 0.036(8) 0.045(9)
C91 0.110(11) 0.076(9) 0.061(7) 0.019(6) 0.032(9) 0.041(7)
C92 0.140(13) 0.115(16) 0.117(15) 0.048(10) 0.056(12) 0.079(11)
C93 0.179(15) 0.113(15) 0.116(16) 0.046(11) 0.052(12) 0.085(13)
C94 0.157(15) 0.095(9) 0.076(9) 0.039(7) 0.041(10) 0.054(12)
C95 0.139(16) 0.112(10) 0.060(7) 0.028(7) 0.020(10) 0.060(11)
C96 0.133(11) 0.091(11) 0.066(9) 0.028(6) 0.027(9) 0.015(9)
C97 0.30(3) 0.071(14) 0.106(14) 0.008(11) -0.03(2) 0.027(16)
C98 0.098(12) 0.14(2) 0.16(2) 0.070(18) 0.013(15) 0.002(13)
C99 0.21(3) 0.140(16) 0.14(2) 0.100(17) 0.06(2) 0.063(18)

loop_
_atom_type_symbol
_atom_type_description
_atom_type_scat_dispersion_real
_atom_type_scat_dispersion_imag
_atom_type_scat_source
C C 0.0033 0.0016 'International Tables Vol C Tables 4.2.6.8 and 6.1.1.4'
H H 0.0000 0.0000 'International Tables Vol C Tables 4.2.6.8 and 6.1.1.4'
O O 0.0106 0.0060 'International Tables Vol C Tables 4.2.6.8 and 6.1.1.4'
P P 0.1023 0.0942 'International Tables Vol C Tables 4.2.6.8 and 6.1.1.4'
Ag Ag -0.8971 1.1015 'International Tables Vol C Tables 4.2.6.8 and 6.1.1.4'
Re Re -1.0185 7.2310 'International Tables Vol C Tables 4.2.6.8 and 6.1.1.4'
Cl Cl 0.1484 0.1585 'International Tables Vol C Tables 4.2.6.8 and 6.1.1.4'

loop_
_geom_angle_atom_site_label_1
_geom_angle_atom_site_label_2
_geom_angle_atom_site_label_3
_geom_angle
_geom_angle_site_symmetry_1
_geom_angle_site_symmetry_3
_geom_angle_publ_flag
C1 Re1 C2 91.8(10) . . ?
C1 Re1 C3 88.2(9) . . ?
C2 Re1 C3 93.2(9) . . ?
C1 Re1 C4 91.3(9) . . ?
C2 Re1 C4 90.9(9) . . ?
C3 Re1 C4 175.9(8) . . ?
C1 Re1 P3 95.8(7) . . ?
C2 Re1 P3 172.3(7) . . ?
C3 Re1 P3 87.5(6) . . ?
C4 Re1 P3 88.5(6) . . ?
C1 Re1 Ag2 148.5(7) . . ?
C2 Re1 Ag2 71.7(7) . . ?
C3 Re1 Ag2 66.8(6) . . ?
C4 Re1 Ag2 114.9(6) . . ?
P3 Re1 Ag2 101.69(13) . . ?
C1 Re1 Ag1 149.9(6) . . ?
C2 Re1 Ag1 79.3(6) . . ?
C3 Re1 Ag1 120.7(6) . . ?
C4 Re1 Ag1 60.5(6) . . ?
P3 Re1 Ag1 93.78(13) . . ?
Ag2 Re1 Ag1 54.84(5) . . ?
C5 Re2 C7 86.0(9) . . ?
C5 Re2 C6 89.8(9) . . ?
C7 Re2 C6 93.2(9) . . ?
C5 Re2 O8 83.8(7) . . ?
C7 Re2 O8 166.6(6) . . ?
C6 Re2 O8 95.5(7) . . ?
C5 Re2 P3 101.9(7) . . ?
C7 Re2 P3 89.2(6) . . ?
C6 Re2 P3 168.2(6) . . ?
O8 Re2 P3 84.4(4) . . ?
C5 Re2 Ag1 144.7(7) . . ?
C7 Re2 Ag1 64.2(6) . . ?
C6 Re2 Ag1 74.4(6) . . ?
O8 Re2 Ag1 128.2(3) . . ?
P3 Re2 Ag1 96.38(12) . . ?
C5 Re2 Ag2 145.2(7) . . ?
C7 Re2 Ag2 119.1(6) . . ?
C6 Re2 Ag2 66.8(6) . . ?
O8 Re2 Ag2 73.9(3) . . ?
P3 Re2 Ag2 102.04(13) . . ?
Ag1 Re2 Ag2 55.14(5) . . ?
P1 Ag1 Ag2 132.29(14) . . ?
P1 Ag1 Re2 142.76(15) . . ?
Ag2 Ag1 Re2 63.66(5) . . ?
P1 Ag1 Re1 147.96(14) . . ?
Ag2 Ag1 Re1 62.10(5) . . ?
Re2 Ag1 Re1 67.12(4) . . ?
P2 Ag2 O9 89.6(3) . . ?
P2 Ag2 Ag1 121.38(14) . . ?
O9 Ag2 Ag1 134.3(4) . . ?
P2 Ag2 Re1 135.70(15) . . ?
O9 Ag2 Re1 118.9(3) . . ?
Ag1 Ag2 Re1 63.07(5) . . ?
P2 Ag2 Re2 157.53(15) . . ?
O9 Ag2 Re2 77.5(3) . . ?
Ag1 Ag2 Re2 61.21(5) . . ?
Re1 Ag2 Re2 66.61(4) . . ?
C31 P1 C11 106.5(8) . . ?
C31 P1 C21 105.6(7) . . ?
C11 P1 C21 105.0(8) . . ?
C31 P1 Ag1 111.6(5) . . ?
C11 P1 Ag1 114.4(6) . . ?
C21 P1 Ag1 113.0(5) . . ?
C41 P2 C51 103.8(8) . . ?
C41 P2 C61 104.6(8) . . ?
C51 P2 C61 105.2(8) . . ?
C41 P2 Ag2 115.4(6) . . ?
C51 P2 Ag2 113.5(6) . . ?
C61 P2 Ag2 113.2(6) . . ?
C71 P3 C81 108.6(9) . . ?
C71 P3 Re2 115.8(6) . . ?
C81 P3 Re2 116.5(6) . . ?
C71 P3 Re1 113.0(5) . . ?
C81 P3 Re1 118.0(6) . . ?
Re2 P3 Re1 83.21(15) . . ?
O1 C1 Re1 179(2) . . ?
O2 C2 Re1 174(2) . . ?
O3 C3 Re1 173(2) . . ?
O4 C4 Re1 171.9(19) . . ?
O5 C5 Re2 177(2) . . ?
O6 C6 Re2 174(2) . . ?
O7 C7 Re2 171.1(17) . . ?
C90 O8 Re2 129.0(12) . . ?
C90 O9 Ag2 110.5(13) . . ?
C95 O10 C91 102.2(17) . . ?
C12 C11 C16 119(2) . . ?
C12 C11 P1 119.3(14) . . ?
C16 C11 P1 121.6(15) . . ?
C11 C12 C13 122(2) . . ?
C12 C13 C14 121(2) . . ?
C13 C14 C15 116(2) . . ?
C16 C15 C14 119(2) . . ?
C11 C16 C15 123(2) . . ?
C22 C21 C26 120(2) . . ?
C22 C21 P1 120.4(14) . . ?
C26 C21 P1 119.3(13) . . ?
C23 C22 C21 117.6(19) . . ?
C24 C23 C22 123(2) . . ?
C25 C24 C23 119(2) . . ?
C24 C25 C26 121(2) . . ?
C25 C26 C21 119(2) . . ?
C36 C31 C32 117.2(19) . . ?
C36 C31 P1 120.8(13) . . ?
C32 C31 P1 121.9(13) . . ?
C33 C32 C31 122.4(18) . . ?
C32 C33 C34 119.6(19) . . ?
C35 C34 C33 118(2) . . ?
C36 C35 C34 119.0(19) . . ?
C35 C36 C31 123.3(18) . . ?
C42 C41 C46 116(2) . . ?
C42 C41 P2 123.0(14) . . ?
C46 C41 P2 120.3(15) . . ?
C43 C42 C41 121(2) . . ?
C42 C43 C44 122(2) . . ?
C43 C44 C45 117(3) . . ?
C46 C45 C44 122(2) . . ?
C45 C46 C41 122(2) . . ?
C52 C51 C56 120(2) . . ?
C52 C51 P2 118.0(14) . . ?
C56 C51 P2 121.9(14) . . ?
C51 C52 C53 118.6(19) . . ?
C54 C53 C52 120(2) . . ?
C55 C54 C53 122(3) . . ?
C54 C55 C56 119(2) . . ?
C51 C56 C55 119.5(19) . . ?
C66 C61 C62 121(2) . . ?
C66 C61 P2 117.5(14) . . ?
C62 C61 P2 121.4(14) . . ?
C61 C62 C63 121.3(19) . . ?
C62 C63 C64 119.3(19) . . ?
C63 C64 C65 118(2) . . ?
C66 C65 C64 121(2) . . ?
C61 C66 C65 119.5(19) . . ?
C72 C71 C76 108.2(13) . . ?
C72 C71 P3 118.7(11) . . ?
C76 C71 P3 116.9(10) . . ?
C71 C72 C73 113.7(13) . . ?
C74 C73 C72 111.8(13) . . ?
C73 C74 C75 112.1(14) . . ?
C74 C75 C76 113.2(15) . . ?
C75 C76 C71 111.2(13) . . ?
C86 C81 C82 112.7(13) . . ?
C86 C81 P3 116.9(11) . . ?
C82 C81 P3 115.0(11) . . ?
C81 C82 C83 112.1(14) . . ?
C84 C83 C82 111.8(14) . . ?
C85 C84 C83 112.7(15) . . ?
C84 C85 C86 111.7(13) . . ?
C81 C86 C85 113.5(13) . . ?
O8 C90 O9 124.1(18) . . ?
O8 C90 C91 120.0(17) . . ?
O9 C90 C91 115.9(18) . . ?
O10 C91 C92 110.0(19) . . ?
O10 C91 C90 109.1(16) . . ?
C92 C91 C90 116.8(18) . . ?
O10 C91 C96 103.2(16) . . ?
C92 C91 C96 100.5(19) . . ?
C90 C91 C96 116(2) . . ?
C91 C92 C93 97.2(19) . . ?
C94 C93 C92 105(2) . . ?
C96 C94 C93 103(2) . . ?
C96 C94 C95 100(2) . . ?
C93 C94 C95 101(2) . . ?
C96 C94 C99 123(3) . . ?
C93 C94 C99 114(2) . . ?
C95 C94 C99 113(2) . . ?
O11 C95 O10 117(2) . . ?
O11 C95 C94 133(2) . . ?
O10 C95 C94 109.9(18) . . ?
C94 C96 C98 114(2) . . ?
C94 C96 C91 95(2) . . ?
C98 C96 C91 111(2) . . ?
C94 C96 C97 115(2) . . ?
C98 C96 C97 107(3) . . ?
C91 C96 C97 115(2) . . ?

loop_
_geom_bond_atom_site_label_1
_geom_bond_atom_site_label_2
_geom_bond_distance
_geom_bond_site_symmetry_2
_geom_bond_publ_flag
Re1 C1 1.90(2) . ?
Re1 C2 1.95(2) . ?
Re1 C3 1.96(2) . ?
Re1 C4 1.97(2) . ?
Re1 P3 2.478(5) . ?
Re1 Re2 3.259(1) . ?
Re1 Ag2 2.9523(19) . ?
Re1 Ag1 2.9783(19) . ?
Re2 C5 1.89(2) . ?
Re2 C7 1.898(19) . ?
Re2 C6 1.98(2) . ?
Re2 O8 2.215(12) . ?
Re2 P3 2.430(5) . ?
Re2 Ag1 2.9169(17) . ?
Re2 Ag2 2.983(2) . ?
Ag1 P1 2.424(5) . ?
Ag1 Ag2 2.731(2) . ?
Ag2 P2 2.444(5) . ?
Ag2 O9 2.463(14) . ?
P1 C31 1.81(2) . ?
P1 C11 1.82(2) . ?
P1 C21 1.84(2) . ?
P2 C41 1.83(2) . ?
P2 C51 1.84(2) . ?
P2 C61 1.86(2) . ?
P3 C71 1.808(16) . ?
P3 C81 1.844(15) . ?
O1 C1 1.17(2) . ?
O2 C2 1.16(2) . ?
O3 C3 1.14(2) . ?
O4 C4 1.13(2) . ?
O5 C5 1.15(2) . ?
O6 C6 1.11(2) . ?
C7 O7 1.13(2) . ?
O8 C90 1.24(2) . ?
O9 C90 1.26(2) . ?
O10 C95 1.39(3) . ?
O10 C91 1.45(2) . ?
O11 C95 1.23(3) . ?
C11 C12 1.329(19) . ?
C11 C16 1.336(19) . ?
C12 C13 1.37(2) . ?
C13 C14 1.41(2) . ?
C14 C15 1.41(2) . ?
C15 C16 1.36(2) . ?
C21 C22 1.383(19) . ?
C21 C26 1.395(19) . ?
C22 C23 1.37(2) . ?
C23 C24 1.36(2) . ?
C24 C25 1.35(2) . ?
C25 C26 1.36(2) . ?
C31 C36 1.394(18) . ?
C31 C32 1.402(18) . ?
C32 C33 1.39(2) . ?
C33 C34 1.43(2) . ?
C34 C35 1.43(2) . ?
C35 C36 1.39(2) . ?
C41 C42 1.392(19) . ?
C41 C46 1.40(2) . ?
C42 C43 1.33(2) . ?
C43 C44 1.38(2) . ?
C44 C45 1.38(2) . ?
C45 C46 1.32(2) . ?
C51 C52 1.369(19) . ?
C51 C56 1.378(19) . ?
C52 C53 1.41(2) . ?
C53 C54 1.34(2) . ?
C54 C55 1.33(2) . ?
C55 C56 1.41(2) . ?
C61 C66 1.363(19) . ?
C61 C62 1.365(18) . ?
C62 C63 1.37(2) . ?
C63 C64 1.40(2) . ?
C64 C65 1.42(2) . ?
C65 C66 1.37(2) . ?
C71 C72 1.514(15) . ?
C71 C76 1.538(15) . ?
C72 C73 1.526(15) . ?
C73 C74 1.511(15) . ?
C74 C75 1.526(15) . ?
C75 C76 1.532(15) . ?
C81 C86 1.505(14) . ?
C81 C82 1.517(15) . ?
C82 C83 1.535(15) . ?
C83 C84 1.519(15) . ?
C84 C85 1.513(15) . ?
C85 C86 1.520(14) . ?
C90 C91 1.51(3) . ?
C91 C92 1.50(3) . ?
C91 C96 1.53(3) . ?
C92 C93 1.64(3) . ?
C93 C94 1.46(3) . ?
C94 C96 1.45(3) . ?
C94 C95 1.48(3) . ?
C94 C99 1.54(3) . ?
C96 C98 1.50(4) . ?
C96 C97 1.55(3) . ?
